data_7120943
loop_
_publ_author_name
'Su, Yuan'
'Xu, Jia'
'Shi, Qin'
'Yu, Lian'
'Cai, Ting'

_publ_section_title
;
 Polymorphism of griseofulvin: concomitant crystallization from the melt
 and a single crystal structure of a metastable polymorph with anomalously
 large thermal expansion.
;
_journal_issue 4
_journal_name_full 'Chemical communications (Cambridge, England)'
_journal_page_first 358
_journal_page_last 361
_journal_paper_doi 10.1039/c7cc07744k
_journal_volume 54
_journal_year 2018
_chemical_absolute_configuration ad
_chemical_formula_sum 'C17 H17 Cl O6'
_chemical_formula_weight 352.75
_chemical_melting_point 486
_chemical_name_systematic griseofulvin
_space_group_crystal_system orthorhombic
_space_group_IT_number 19
_space_group_name_Hall 'P 2ac 2ab'
_space_group_name_H-M_alt 'P 21 21 21'
_symmetry_space_group_name_Hall 'P 2ac 2ab'
_symmetry_space_group_name_H-M 'P 21 21 21'
_atom_sites_solution_hydrogens geom
_audit_creation_method SHELXL-2016/6
_audit_update_record
;
2017-11-20 deposited with the CCDC.
2017-12-01 downloaded from the CCDC.
;
_cell_angle_alpha 90
_cell_angle_beta 90
_cell_angle_gamma 90
_cell_formula_units_Z 8
_cell_length_a 11.6359(6)
_cell_length_b 11.9510(6)
_cell_length_c 23.6290(12)
_cell_measurement_reflns_used 9829
_cell_measurement_temperature 153(2)
_cell_measurement_theta_max 27.58
_cell_measurement_theta_min 2.43
_cell_volume 3285.9(3)
_computing_cell_refinement 'Bruker SAINT'
_computing_data_collection 'Bruker APEX2'
_computing_data_reduction 'Bruker SAINT'
_computing_molecular_graphics 'Bruker SHELXTL'
_computing_publication_material 'Bruker SHELXTL'
_computing_structure_refinement 'SHELXL-2016/6 (Sheldrick, 2016)'
_computing_structure_solution 'SHELXT 2014/5 (Sheldrick, 2014)'
_diffrn_ambient_temperature 153(2)
_diffrn_measured_fraction_theta_full 0.994
_diffrn_measured_fraction_theta_max 0.984
_diffrn_measurement_device_type 'Bruker APEX-II CCD'
_diffrn_measurement_method '\f and \w scans'
_diffrn_radiation_type MoK\a
_diffrn_radiation_wavelength 0.71073
_diffrn_reflns_av_R_equivalents 0.0366
_diffrn_reflns_av_unetI/netI 0.0308
_diffrn_reflns_Laue_measured_fraction_full 0.994
_diffrn_reflns_Laue_measured_fraction_max 0.984
_diffrn_reflns_limit_h_max 14
_diffrn_reflns_limit_h_min -15
_diffrn_reflns_limit_k_max 13
_diffrn_reflns_limit_k_min -15
_diffrn_reflns_limit_l_max 30
_diffrn_reflns_limit_l_min -28
_diffrn_reflns_number 28465
_diffrn_reflns_point_group_measured_fraction_full 0.995
_diffrn_reflns_point_group_measured_fraction_max 0.985
_diffrn_reflns_theta_full 25.242
_diffrn_reflns_theta_max 27.579
_diffrn_reflns_theta_min 2.424
_exptl_absorpt_coefficient_mu 0.263
_exptl_crystal_density_diffrn 1.426
_exptl_crystal_F_000 1472
_exptl_crystal_recrystallization_method 'From the Melt'
_exptl_crystal_size_max 0.220
_exptl_crystal_size_mid 0.190
_exptl_crystal_size_min 0.180
_refine_diff_density_max 0.437
_refine_diff_density_min -0.493
_refine_diff_density_rms 0.041
_refine_ls_abs_structure_details
;
 Flack x determined using 3060 quotients [(I+)-(I-)]/[(I+)+(I-)]
 (Parsons, Flack and Wagner, Acta Cryst. B69 (2013) 249-259).
;
_refine_ls_abs_structure_Flack -0.001(13)
_refine_ls_extinction_method none
_refine_ls_goodness_of_fit_ref 1.047
_refine_ls_hydrogen_treatment constr
_refine_ls_matrix_type full
_refine_ls_number_parameters 441
_refine_ls_number_reflns 7496
_refine_ls_number_restraints 0
_refine_ls_restrained_S_all 1.047
_refine_ls_R_factor_all 0.0329
_refine_ls_R_factor_gt 0.0311
_refine_ls_shift/su_max 0.001
_refine_ls_shift/su_mean 0.000
_refine_ls_structure_factor_coef Fsqd
_refine_ls_weighting_details 'w=1/[\s^2^(Fo^2^)+(0.0382P)^2^+1.0308P] where P=(Fo^2^+2Fc^2^)/3'
_refine_ls_weighting_scheme calc
_refine_ls_wR_factor_gt 0.0794
_refine_ls_wR_factor_ref 0.0804
_reflns_Friedel_coverage 0.790
_reflns_Friedel_fraction_full 0.997
_reflns_Friedel_fraction_max 0.986
_reflns_number_gt 7184
_reflns_number_total 7496
_reflns_threshold_expression 'I > 2\s(I)'
_cod_data_source_file c7cc07744k2.cif
_cod_data_source_block form_II_153K
_cod_depositor_comments 'Adding full bibliography for 7120941--7120946.cif.'
_cod_database_code 7120943
_shelx_shelxl_version_number 2016/6
_shelx_space_group_comment
;
The symmetry employed for this shelxl refinement is uniquely defined
by the following loop, which should always be used as a source of
symmetry information in preference to the above space-group names.
They are only intended as comments.
;
_shelx_estimated_absorpt_t_min 0.944
_shelx_estimated_absorpt_t_max 0.954

loop_
_space_group_symop_operation_xyz
'x, y, z'
'-x+1/2, -y, z+1/2'
'-x, y+1/2, -z+1/2'
'x+1/2, -y+1/2, -z'

loop_
_atom_site_label
_atom_site_type_symbol
_atom_site_fract_x
_atom_site_fract_y
_atom_site_fract_z
_atom_site_U_iso_or_equiv
_atom_site_adp_type
_atom_site_occupancy
_atom_site_site_symmetry_order
_atom_site_calc_flag
_atom_site_refinement_flags_posn
_atom_site_refinement_flags_adp
C1 C 0.5764(2) 0.32068(18) 0.66742(11) 0.0305(5) Uani 1 1 d . .
H1A H 0.506258 0.293330 0.685741 0.046 Uiso 1 1 calc R U
H1B H 0.642364 0.276916 0.680655 0.046 Uiso 1 1 calc R U
H1C H 0.569064 0.312800 0.626298 0.046 Uiso 1 1 calc R U
C2 C 0.2116(2) 0.42273(17) 0.57724(9) 0.0217(4) Uani 1 1 d . .
H2A H 0.267294 0.388511 0.551407 0.033 Uiso 1 1 calc R U
H2B H 0.134264 0.416633 0.561062 0.033 Uiso 1 1 calc R U
H2C H 0.213849 0.383969 0.613770 0.033 Uiso 1 1 calc R U
C3 C 0.36128(18) 0.67526(16) 0.62549(8) 0.0173(4) Uani 1 1 d . .
C4 C 0.33781(19) 0.56152(16) 0.61395(8) 0.0168(4) Uani 1 1 d . .
C5 C 0.41536(19) 0.48032(17) 0.63222(9) 0.0193(4) Uani 1 1 d . .
H5 H 0.401444 0.403732 0.623913 0.023 Uiso 1 1 calc R U
C6 C 0.51385(19) 0.51087(17) 0.66280(9) 0.0192(4) Uani 1 1 d . .
C7 C 0.53655(19) 0.62350(17) 0.67642(9) 0.0188(4) Uani 1 1 d . .
C8 C 0.45954(18) 0.70225(16) 0.65703(8) 0.0173(4) Uani 1 1 d . .
C9 C 0.30838(18) 0.78028(16) 0.60792(9) 0.0170(4) Uani 1 1 d . .
C10 C 0.38844(18) 0.87354(16) 0.63238(9) 0.0164(4) Uani 1 1 d . .
C11 C 0.32856(19) 0.95940(17) 0.67050(9) 0.0202(4) Uani 1 1 d . .
H11 H 0.388411 0.991709 0.696100 0.024 Uiso 1 1 calc R U
C12 C 0.2805(2) 1.05595(18) 0.63461(11) 0.0268(5) Uani 1 1 d . .
H12A H 0.216736 1.027328 0.610929 0.032 Uiso 1 1 calc R U
H12B H 0.248606 1.113865 0.660127 0.032 Uiso 1 1 calc R U
C13 C 0.3691(2) 1.10864(18) 0.59697(10) 0.0263(5) Uani 1 1 d . .
C14 C 0.4505(2) 1.03342(18) 0.56925(10) 0.0247(5) Uani 1 1 d . .
H14 H 0.499686 1.061615 0.540494 0.030 Uiso 1 1 calc R U
C15 C 0.45687(18) 0.92490(17) 0.58384(9) 0.0191(4) Uani 1 1 d . .
C16 C 0.5903(2) 0.8786(2) 0.51090(10) 0.0309(5) Uani 1 1 d . .
H16A H 0.538774 0.902107 0.480322 0.046 Uiso 1 1 calc R U
H16B H 0.636410 0.814699 0.498234 0.046 Uiso 1 1 calc R U
H16C H 0.641259 0.940687 0.521055 0.046 Uiso 1 1 calc R U
C17 C 0.2351(2) 0.9076(2) 0.70824(10) 0.0291(5) Uani 1 1 d . .
H17A H 0.168355 0.887754 0.685017 0.044 Uiso 1 1 calc R U
H17B H 0.211957 0.961807 0.737202 0.044 Uiso 1 1 calc R U
H17C H 0.265354 0.840204 0.726575 0.044 Uiso 1 1 calc R U
C18 C 0.2326(2) -0.06090(19) 0.45330(13) 0.0352(6) Uani 1 1 d . .
H18A H 0.207578 -0.100302 0.419071 0.053 Uiso 1 1 calc R U
H18B H 0.172481 -0.066221 0.482247 0.053 Uiso 1 1 calc R U
H18C H 0.303438 -0.095052 0.467564 0.053 Uiso 1 1 calc R U
C19 C 0.5477(3) -0.1599(2) 0.32056(13) 0.0416(7) Uani 1 1 d . .
H19A H 0.572779 -0.169645 0.359842 0.062 Uiso 1 1 calc R U
H19B H 0.597786 -0.203161 0.295437 0.062 Uiso 1 1 calc R U
H19C H 0.468306 -0.186163 0.316594 0.062 Uiso 1 1 calc R U
C20 C 0.5068(2) 0.14133(19) 0.32190(9) 0.0240(5) Uani 1 1 d . .
C21 C 0.4855(2) 0.0283(2) 0.33404(9) 0.0254(5) Uani 1 1 d . .
C22 C 0.4011(2) -0.00378(18) 0.37327(10) 0.0246(5) Uani 1 1 d . .
H22 H 0.387750 -0.080904 0.380470 0.030 Uiso 1 1 calc R U
C23 C 0.3365(2) 0.07706(17) 0.40178(9) 0.0214(4) Uani 1 1 d . .
C24 C 0.35865(19) 0.19082(17) 0.39070(9) 0.0201(4) Uani 1 1 d . .
C25 C 0.44346(19) 0.21940(17) 0.35128(9) 0.0209(4) Uani 1 1 d . .
C26 C 0.31467(18) 0.29505(17) 0.41459(9) 0.0186(4) Uani 1 1 d . .
C27 C 0.38933(19) 0.38848(17) 0.38662(9) 0.0200(4) Uani 1 1 d . .
C28 C 0.4721(2) 0.44686(18) 0.42837(10) 0.0240(4) Uani 1 1 d . .
H28 H 0.535274 0.480611 0.405295 0.029 Uiso 1 1 calc R U
C29 C 0.4123(2) 0.54280(19) 0.45923(10) 0.0268(5) Uani 1 1 d . .
H29A H 0.351717 0.512278 0.484251 0.032 Uiso 1 1 calc R U
H29B H 0.468816 0.582802 0.483164 0.032 Uiso 1 1 calc R U
C30 C 0.3591(2) 0.62404(19) 0.41752(11) 0.0283(5) Uani 1 1 d . .
C31 C 0.2992(2) 0.57622(19) 0.36860(10) 0.0254(5) Uani 1 1 d . .
H31 H 0.250249 0.622504 0.346517 0.031 Uiso 1 1 calc R U
C32 C 0.31230(19) 0.46788(18) 0.35444(9) 0.0206(4) Uani 1 1 d . .
C33 C 0.1740(2) 0.4733(2) 0.27955(12) 0.0356(6) Uani 1 1 d . .
H33A H 0.115610 0.504486 0.304931 0.053 Uiso 1 1 calc R U
H33B H 0.137389 0.422444 0.252489 0.053 Uiso 1 1 calc R U
H33C H 0.211935 0.534239 0.258990 0.053 Uiso 1 1 calc R U
C34 C 0.5283(2) 0.3631(2) 0.46918(12) 0.0352(6) Uani 1 1 d . .
H34A H 0.583360 0.402467 0.493460 0.053 Uiso 1 1 calc R U
H34B H 0.568493 0.305299 0.447437 0.053 Uiso 1 1 calc R U
H34C H 0.468922 0.328207 0.492697 0.053 Uiso 1 1 calc R U
Cl1 Cl 0.65685(5) 0.66315(4) 0.71484(2) 0.02625(12) Uani 1 1 d . .
Cl2 Cl 0.61651(6) 0.18174(6) 0.27648(3) 0.03705(16) Uani 1 1 d . .
O1 O 0.59338(14) 0.43707(12) 0.68152(7) 0.0259(3) Uani 1 1 d . .
O2 O 0.23988(14) 0.53893(12) 0.58529(6) 0.0201(3) Uani 1 1 d . .
O3 O 0.22324(14) 0.79990(13) 0.57992(7) 0.0228(3) Uani 1 1 d . .
O4 O 0.47238(13) 0.81355(12) 0.66747(6) 0.0188(3) Uani 1 1 d . .
O5 O 0.52306(15) 0.84648(13) 0.55970(7) 0.0262(3) Uani 1 1 d . .
O6 O 0.37184(18) 1.20992(14) 0.58881(9) 0.0415(5) Uani 1 1 d . .
O7 O 0.25332(16) 0.05469(13) 0.44015(8) 0.0291(4) Uani 1 1 d . .
O8 O 0.55371(18) -0.04393(15) 0.30570(7) 0.0358(4) Uani 1 1 d . .
O9 O 0.46172(14) 0.33107(13) 0.34520(6) 0.0238(3) Uani 1 1 d . .
O10 O 0.23793(14) 0.31386(13) 0.44835(7) 0.0243(3) Uani 1 1 d . .
O11 O 0.25815(15) 0.41271(14) 0.31228(7) 0.0271(4) Uani 1 1 d . .
O12 O 0.3639(2) 0.72527(15) 0.42491(10) 0.0455(5) Uani 1 1 d . .

loop_
_atom_site_aniso_label
_atom_site_aniso_U_11
_atom_site_aniso_U_22
_atom_site_aniso_U_33
_atom_site_aniso_U_23
_atom_site_aniso_U_13
_atom_site_aniso_U_12
C1 0.0310(12) 0.0149(10) 0.0455(14) 0.0010(9) -0.0038(10) 0.0069(9)
C2 0.0265(11) 0.0120(9) 0.0268(10) -0.0022(8) -0.0028(9) -0.0049(8)
C3 0.0196(10) 0.0137(9) 0.0188(9) 0.0006(7) -0.0001(7) 0.0015(7)
C4 0.0198(10) 0.0146(9) 0.0161(9) -0.0008(7) 0.0019(8) -0.0016(8)
C5 0.0230(11) 0.0131(9) 0.0218(10) -0.0005(7) 0.0015(8) -0.0002(8)
C6 0.0211(11) 0.0155(9) 0.0210(10) 0.0038(7) 0.0024(8) 0.0022(8)
C7 0.0181(10) 0.0174(9) 0.0208(9) 0.0011(7) -0.0024(8) -0.0011(8)
C8 0.0201(10) 0.0138(9) 0.0179(9) -0.0001(7) 0.0019(8) -0.0013(8)
C9 0.0193(10) 0.0133(9) 0.0185(9) -0.0016(7) 0.0026(8) -0.0017(7)
C10 0.0166(10) 0.0119(8) 0.0206(9) 0.0006(7) -0.0021(8) 0.0007(7)
C11 0.0195(10) 0.0153(9) 0.0257(10) -0.0045(8) 0.0005(8) -0.0006(8)
C12 0.0239(12) 0.0177(10) 0.0388(13) -0.0049(9) -0.0026(10) 0.0064(9)
C13 0.0266(12) 0.0166(10) 0.0358(12) 0.0005(9) -0.0090(10) 0.0006(8)
C14 0.0260(12) 0.0187(10) 0.0294(11) 0.0045(8) -0.0001(9) -0.0029(8)
C15 0.0182(10) 0.0171(9) 0.0221(10) 0.0005(8) -0.0002(8) -0.0002(8)
C16 0.0298(13) 0.0346(12) 0.0283(12) 0.0031(10) 0.0100(10) 0.0023(10)
C17 0.0280(12) 0.0300(11) 0.0293(12) -0.0087(9) 0.0071(10) -0.0064(10)
C18 0.0353(14) 0.0177(11) 0.0524(16) 0.0064(10) 0.0074(12) -0.0012(10)
C19 0.0459(16) 0.0253(12) 0.0536(16) -0.0160(12) -0.0079(13) 0.0154(12)
C20 0.0245(11) 0.0275(11) 0.0201(10) 0.0002(8) 0.0003(9) 0.0088(9)
C21 0.0292(12) 0.0231(10) 0.0238(11) -0.0068(8) -0.0062(9) 0.0110(9)
C22 0.0278(12) 0.0158(10) 0.0303(12) -0.0039(8) -0.0068(9) 0.0048(9)
C23 0.0224(11) 0.0165(9) 0.0254(10) 0.0001(8) -0.0028(9) 0.0018(8)
C24 0.0210(10) 0.0154(9) 0.0240(10) -0.0019(8) -0.0005(8) 0.0037(8)
C25 0.0215(11) 0.0190(10) 0.0222(10) 0.0003(8) -0.0013(8) 0.0046(8)
C26 0.0196(10) 0.0150(9) 0.0212(9) -0.0005(7) -0.0018(8) 0.0023(7)
C27 0.0197(10) 0.0162(9) 0.0242(10) 0.0011(8) 0.0023(8) 0.0032(8)
C28 0.0195(11) 0.0184(10) 0.0340(12) 0.0021(8) -0.0011(9) -0.0008(8)
C29 0.0259(12) 0.0220(10) 0.0325(12) -0.0038(9) -0.0032(9) -0.0006(9)
C30 0.0275(12) 0.0182(10) 0.0393(13) -0.0004(9) 0.0054(10) 0.0022(9)
C31 0.0252(11) 0.0201(10) 0.0311(11) 0.0054(9) 0.0018(9) 0.0046(9)
C32 0.0183(10) 0.0194(9) 0.0242(10) 0.0045(8) 0.0028(8) 0.0004(8)
C33 0.0325(14) 0.0349(13) 0.0395(14) 0.0112(11) -0.0137(12) -0.0017(11)
C34 0.0321(14) 0.0261(12) 0.0473(15) 0.0014(10) -0.0168(12) 0.0026(10)
Cl1 0.0228(3) 0.0215(2) 0.0344(3) 0.0047(2) -0.0102(2) -0.00227(19)
Cl2 0.0386(3) 0.0421(3) 0.0304(3) 0.0080(2) 0.0148(2) 0.0171(3)
O1 0.0245(8) 0.0160(7) 0.0372(9) 0.0023(6) -0.0052(7) 0.0052(6)
O2 0.0225(8) 0.0120(6) 0.0259(8) -0.0022(6) -0.0045(6) -0.0010(6)
O3 0.0238(8) 0.0181(7) 0.0265(8) 0.0001(6) -0.0081(6) 0.0005(6)
O4 0.0211(7) 0.0128(6) 0.0224(7) 0.0005(5) -0.0044(6) -0.0012(6)
O5 0.0302(9) 0.0194(7) 0.0288(8) 0.0024(6) 0.0104(7) 0.0034(7)
O6 0.0510(12) 0.0132(8) 0.0604(12) 0.0049(8) -0.0027(10) 0.0036(8)
O7 0.0303(9) 0.0144(7) 0.0426(10) 0.0027(6) 0.0083(8) 0.0016(6)
O8 0.0435(11) 0.0297(9) 0.0343(9) -0.0083(7) 0.0027(8) 0.0184(8)
O9 0.0248(8) 0.0183(7) 0.0282(8) 0.0026(6) 0.0076(6) 0.0040(6)
O10 0.0245(8) 0.0205(7) 0.0280(8) -0.0025(6) 0.0074(6) 0.0006(6)
O11 0.0282(9) 0.0241(8) 0.0292(8) 0.0022(6) -0.0056(7) 0.0013(7)
O12 0.0588(14) 0.0167(8) 0.0610(13) -0.0058(8) -0.0051(11) 0.0050(8)

loop_
_atom_type_symbol
_atom_type_description
_atom_type_scat_dispersion_real
_atom_type_scat_dispersion_imag
_atom_type_scat_source
C C 0.0033 0.0016 'International Tables Vol C Tables 4.2.6.8 and 6.1.1.4'
H H 0.0000 0.0000 'International Tables Vol C Tables 4.2.6.8 and 6.1.1.4'
Cl Cl 0.1484 0.1585 'International Tables Vol C Tables 4.2.6.8 and 6.1.1.4'
O O 0.0106 0.0060 'International Tables Vol C Tables 4.2.6.8 and 6.1.1.4'

loop_
_geom_angle_atom_site_label_1
_geom_angle_atom_site_label_2
_geom_angle_atom_site_label_3
_geom_angle
O1 C1 H1A 109.5
O1 C1 H1B 109.5
H1A C1 H1B 109.5
O1 C1 H1C 109.5
H1A C1 H1C 109.5
H1B C1 H1C 109.5
O2 C2 H2A 109.5
O2 C2 H2B 109.5
H2A C2 H2B 109.5
O2 C2 H2C 109.5
H2A C2 H2C 109.5
H2B C2 H2C 109.5
C8 C3 C4 118.78(18)
C8 C3 C9 107.30(17)
C4 C3 C9 133.74(19)
O2 C4 C5 124.16(18)
O2 C4 C3 116.84(18)
C5 C4 C3 119.00(19)
C4 C5 C6 120.47(18)
C4 C5 H5 119.8
C6 C5 H5 119.8
O1 C6 C5 123.88(19)
O1 C6 C7 114.82(19)
C5 C6 C7 121.29(19)
C8 C7 C6 117.04(19)
C8 C7 Cl1 120.82(16)
C6 C7 Cl1 122.13(16)
O4 C8 C7 122.40(19)
O4 C8 C3 114.25(18)
C7 C8 C3 123.35(19)
O3 C9 C3 131.74(19)
O3 C9 C10 123.37(18)
C3 C9 C10 104.88(17)
O4 C10 C15 105.90(16)
O4 C10 C11 107.30(16)
C15 C10 C11 114.19(16)
O4 C10 C9 104.89(15)
C15 C10 C9 108.66(16)
C11 C10 C9 115.06(17)
C10 C11 C17 113.15(17)
C10 C11 C12 110.10(18)
C17 C11 C12 111.40(19)
C10 C11 H11 107.3
C17 C11 H11 107.3
C12 C11 H11 107.3
C13 C12 C11 113.05(19)
C13 C12 H12A 109.0
C11 C12 H12A 109.0
C13 C12 H12B 109.0
C11 C12 H12B 109.0
H12A C12 H12B 107.8
O6 C13 C14 121.4(2)
O6 C13 C12 121.7(2)
C14 C13 C12 116.95(19)
C15 C14 C13 121.0(2)
C15 C14 H14 119.5
C13 C14 H14 119.5
O5 C15 C14 126.7(2)
O5 C15 C10 109.79(17)
C14 C15 C10 123.5(2)
O5 C16 H16A 109.5
O5 C16 H16B 109.5
H16A C16 H16B 109.5
O5 C16 H16C 109.5
H16A C16 H16C 109.5
H16B C16 H16C 109.5
C11 C17 H17A 109.5
C11 C17 H17B 109.5
H17A C17 H17B 109.5
C11 C17 H17C 109.5
H17A C17 H17C 109.5
H17B C17 H17C 109.5
O7 C18 H18A 109.5
O7 C18 H18B 109.5
H18A C18 H18B 109.5
O7 C18 H18C 109.5
H18A C18 H18C 109.5
H18B C18 H18C 109.5
O8 C19 H19A 109.5
O8 C19 H19B 109.5
H19A C19 H19B 109.5
O8 C19 H19C 109.5
H19A C19 H19C 109.5
H19B C19 H19C 109.5
C25 C20 C21 117.0(2)
C25 C20 Cl2 121.12(18)
C21 C20 Cl2 121.61(18)
O8 C21 C20 114.2(2)
O8 C21 C22 124.4(2)
C20 C21 C22 121.4(2)
C23 C22 C21 120.4(2)
C23 C22 H22 119.8
C21 C22 H22 119.8
O7 C23 C22 124.8(2)
O7 C23 C24 116.51(19)
C22 C23 C24 118.7(2)
C25 C24 C23 119.24(19)
C25 C24 C26 107.23(18)
C23 C24 C26 133.4(2)
O9 C25 C20 121.9(2)
O9 C25 C24 114.86(18)
C20 C25 C24 123.2(2)
O10 C26 C24 131.9(2)
O10 C26 C27 123.57(18)
C24 C26 C27 104.56(17)
O9 C27 C32 107.43(17)
O9 C27 C28 106.26(17)
C32 C27 C28 114.05(18)
O9 C27 C26 105.56(16)
C32 C27 C26 109.40(18)
C28 C27 C26 113.55(17)
C29 C28 C34 112.5(2)
C29 C28 C27 111.11(18)
C34 C28 C27 111.85(18)
C29 C28 H28 107.0
C34 C28 H28 107.0
C27 C28 H28 107.0
C30 C29 C28 110.89(19)
C30 C29 H29A 109.5
C28 C29 H29A 109.5
C30 C29 H29B 109.5
C28 C29 H29B 109.5
H29A C29 H29B 108.0
O12 C30 C31 121.3(2)
O12 C30 C29 121.5(2)
C31 C30 C29 117.22(19)
C32 C31 C30 121.1(2)
C32 C31 H31 119.4
C30 C31 H31 119.4
C31 C32 O11 126.9(2)
C31 C32 C27 123.1(2)
O11 C32 C27 109.96(18)
O11 C33 H33A 109.5
O11 C33 H33B 109.5
H33A C33 H33B 109.5
O11 C33 H33C 109.5
H33A C33 H33C 109.5
H33B C33 H33C 109.5
C28 C34 H34A 109.5
C28 C34 H34B 109.5
H34A C34 H34B 109.5
C28 C34 H34C 109.5
H34A C34 H34C 109.5
H34B C34 H34C 109.5
C6 O1 C1 117.32(18)
C4 O2 C2 116.84(16)
C8 O4 C10 107.57(15)
C15 O5 C16 117.70(17)
C23 O7 C18 117.09(18)
C21 O8 C19 117.9(2)
C25 O9 C27 107.45(16)
C32 O11 C33 117.83(18)

loop_
_geom_bond_atom_site_label_1
_geom_bond_atom_site_label_2
_geom_bond_distance
C1 O1 1.444(3)
C1 H1A 0.9800
C1 H1B 0.9800
C1 H1C 0.9800
C2 O2 1.440(2)
C2 H2A 0.9800
C2 H2B 0.9800
C2 H2C 0.9800
C3 C8 1.402(3)
C3 C4 1.413(3)
C3 C9 1.458(3)
C4 O2 1.353(3)
C4 C5 1.394(3)
C5 C6 1.403(3)
C5 H5 0.9500
C6 O1 1.353(3)
C6 C7 1.409(3)
C7 C8 1.378(3)
C7 Cl1 1.734(2)
C8 O4 1.361(2)
C9 O3 1.214(3)
C9 C10 1.563(3)
C10 O4 1.468(2)
C10 C15 1.525(3)
C10 C11 1.533(3)
C11 C17 1.537(3)
C11 C12 1.537(3)
C11 H11 1.0000
C12 C13 1.501(3)
C12 H12A 0.9900
C12 H12B 0.9900
C13 O6 1.226(3)
C13 C14 1.461(3)
C14 C15 1.344(3)
C14 H14 0.9500
C15 O5 1.340(3)
C16 O5 1.445(3)
C16 H16A 0.9800
C16 H16B 0.9800
C16 H16C 0.9800
C17 H17A 0.9800
C17 H17B 0.9800
C17 H17C 0.9800
C18 O7 1.436(3)
C18 H18A 0.9800
C18 H18B 0.9800
C18 H18C 0.9800
C19 O8 1.431(3)
C19 H19A 0.9800
C19 H19B 0.9800
C19 H19C 0.9800
C20 C25 1.377(3)
C20 C21 1.403(3)
C20 Cl2 1.736(2)
C21 O8 1.350(3)
C21 C22 1.404(4)
C22 C23 1.397(3)
C22 H22 0.9500
C23 O7 1.353(3)
C23 C24 1.408(3)
C24 C25 1.399(3)
C24 C26 1.460(3)
C25 O9 1.359(3)
C26 O10 1.218(3)
C26 C27 1.561(3)
C27 O9 1.462(3)
C27 C32 1.511(3)
C27 C28 1.545(3)
C28 C29 1.527(3)
C28 C34 1.536(3)
C28 H28 1.0000
C29 C30 1.516(3)
C29 H29A 0.9900
C29 H29B 0.9900
C30 O12 1.224(3)
C30 C31 1.466(4)
C31 C32 1.346(3)
C31 H31 0.9500
C32 O11 1.351(3)
C33 O11 1.443(3)
C33 H33A 0.9800
C33 H33B 0.9800
C33 H33C 0.9800
C34 H34A 0.9800
C34 H34B 0.9800
C34 H34C 0.9800
